data_7155519
loop_
_publ_author_name
'Sun, Chenyang'
'Yuan, Xiao'
'Li, Yan'
'Li, Xiaoxiao'
'Zhao, Zhigang'

_publ_section_title
;
 N(1)-Selective alkenylation of 1-sulfonyl-1,2,3-triazoles with alkynes
 via gold catalysis.
;
_journal_issue 13
_journal_name_full 'Organic &amp; biomolecular chemistry'
_journal_page_first 2721
_journal_page_last 2724
_journal_paper_doi 10.1039/c7ob00142h
_journal_volume 15
_journal_year 2017
_chemical_formula_moiety 'C14 H17 N3'
_chemical_formula_sum 'C14 H17 N3'
_chemical_formula_weight 227.30
_space_group_crystal_system triclinic
_space_group_IT_number 2
_space_group_name_Hall '-P 1'
_space_group_name_H-M_alt 'P -1'
_symmetry_space_group_name_Hall '-P 1'
_symmetry_space_group_name_H-M 'P -1'
_atom_sites_solution_hydrogens mixed
_atom_sites_solution_primary dual
_audit_creation_date 2016-12-12
_audit_creation_method
;
Olex2 1.2
(compiled 2016.11.30 svn.r3356 for OlexSys, GUI svn.r5269)
;
_audit_update_record
;
2017-01-11 deposited with the CCDC.
2017-03-03 downloaded from the CCDC.
;
_cell_angle_alpha 92.948(8)
_cell_angle_beta 93.410(7)
_cell_angle_gamma 110.440(8)
_cell_formula_units_Z 2
_cell_length_a 5.8794(4)
_cell_length_b 7.4664(7)
_cell_length_c 15.5877(15)
_cell_measurement_reflns_used 1763
_cell_measurement_temperature 293(2)
_cell_measurement_theta_max 71.6690
_cell_measurement_theta_min 6.3420
_cell_volume 638.14(10)
_computing_cell_refinement
;
CrysAlisPro, Agilent Technologies,
Version 1.171.37.35 (release 13-08-2014 CrysAlis171 .NET)
(compiled Aug 13 2014,18:06:01)
;
_computing_data_collection
;
CrysAlisPro, Agilent Technologies,
Version 1.171.37.35 (release 13-08-2014 CrysAlis171 .NET)
(compiled Aug 13 2014,18:06:01)
;
_computing_data_reduction
;
CrysAlisPro, Agilent Technologies,
Version 1.171.37.35 (release 13-08-2014 CrysAlis171 .NET)
(compiled Aug 13 2014,18:06:01)
;
_computing_molecular_graphics 'Olex2 (Dolomanov et al., 2009)'
_computing_publication_material 'Olex2 (Dolomanov et al., 2009)'
_computing_structure_refinement 'ShelXL (Sheldrick, 2015)'
_computing_structure_solution 'ShelXT (Sheldrick, 2015)'
_diffrn_ambient_temperature 293(2)
_diffrn_detector 'CCD plate'
_diffrn_detector_area_resol_mean 15.9595
_diffrn_detector_type EosS2
_diffrn_measured_fraction_theta_full 0.9987
_diffrn_measured_fraction_theta_max 0.9735
_diffrn_measurement_details
;
#__ type_ start__ end____ width___ exp.time_
  1 omega   23.00   90.00   1.0000    1.0000
omega____ theta____ kappa____ phi______ frames
    -       36.1671 -125.0000   90.0000 67

#__ type_ start__ end____ width___ exp.time_
  2 omega   19.00  103.00   1.0000    1.0000
omega____ theta____ kappa____ phi______ frames
    -       36.1671   57.0000    0.0000 84

#__ type_ start__ end____ width___ exp.time_
  3 omega  -31.00   53.00   1.0000    1.0000
omega____ theta____ kappa____ phi______ frames
    -       36.1671  -57.0000 -150.0000 84

#__ type_ start__ end____ width___ exp.time_
  4 omega   17.00  105.00   1.0000    1.0000
omega____ theta____ kappa____ phi______ frames
    -       36.1671   38.0000 -180.0000 88

#__ type_ start__ end____ width___ exp.time_
  5 omega   19.00  103.00   1.0000    1.0000
omega____ theta____ kappa____ phi______ frames
    -       36.1671   57.0000  -30.0000 84

#__ type_ start__ end____ width___ exp.time_
  6 omega   17.00  105.00   1.0000    1.0000
omega____ theta____ kappa____ phi______ frames
    -       36.1671   38.0000   90.0000 88

#__ type_ start__ end____ width___ exp.time_
  7 omega    1.00   75.00   1.0000    1.0000
omega____ theta____ kappa____ phi______ frames
    -       36.1671  -99.0000 -180.0000 74

#__ type_ start__ end____ width___ exp.time_
  8 omega   23.00   90.00   1.0000    1.0000
omega____ theta____ kappa____ phi______ frames
    -       36.1671 -125.0000  -30.0000 67

#__ type_ start__ end____ width___ exp.time_
  9 omega   40.00   98.00   1.0000    1.0000
omega____ theta____ kappa____ phi______ frames
    -      108.0000  -45.0000 -120.0000 58

#__ type_ start__ end____ width___ exp.time_
 10 omega   87.00  178.00   1.0000    1.0000
omega____ theta____ kappa____ phi______ frames
    -      108.0000   30.0000   30.0000 91

#__ type_ start__ end____ width___ exp.time_
 11 omega   40.00   98.00   1.0000    1.0000
omega____ theta____ kappa____ phi______ frames
    -      108.0000  -45.0000 -180.0000 58

#__ type_ start__ end____ width___ exp.time_
 12 omega   38.00   91.00   1.0000    1.0000
omega____ theta____ kappa____ phi______ frames
    -      108.0000  -30.0000  -60.0000 53

#__ type_ start__ end____ width___ exp.time_
 13 omega   38.00   91.00   1.0000    1.0000
omega____ theta____ kappa____ phi______ frames
    -      108.0000  -30.0000   90.0000 53

#__ type_ start__ end____ width___ exp.time_
 14 omega   39.00  109.00   1.0000    1.0000
omega____ theta____ kappa____ phi______ frames
    -      108.0000  -94.0000 -150.0000 70

#__ type_ start__ end____ width___ exp.time_
 15 omega   90.00  175.00   1.0000    1.0000
omega____ theta____ kappa____ phi______ frames
    -      108.0000   61.0000  120.0000 85

#__ type_ start__ end____ width___ exp.time_
 16 omega   39.00  109.00   1.0000    1.0000
omega____ theta____ kappa____ phi______ frames
    -      108.0000  -94.0000  120.0000 70

#__ type_ start__ end____ width___ exp.time_
 17 omega   57.00  150.00   1.0000    1.0000
omega____ theta____ kappa____ phi______ frames
    -      108.0000  178.0000  -90.0000 93

#__ type_ start__ end____ width___ exp.time_
 18 omega   38.00   91.00   1.0000    1.0000
omega____ theta____ kappa____ phi______ frames
    -      108.0000  -30.0000  120.0000 53

#__ type_ start__ end____ width___ exp.time_
 19 omega   38.00  112.00   1.0000    1.0000
omega____ theta____ kappa____ phi______ frames
    -      108.0000 -102.0000  -76.0000 74

#__ type_ start__ end____ width___ exp.time_
 20 omega   41.00  126.00   1.0000    1.0000
omega____ theta____ kappa____ phi______ frames
    -      108.0000  -61.0000    0.0000 85

#__ type_ start__ end____ width___ exp.time_
 21 omega   39.00  109.00   1.0000    1.0000
omega____ theta____ kappa____ phi______ frames
    -      108.0000  -94.0000   30.0000 70

#__ type_ start__ end____ width___ exp.time_
 22 omega   70.00  178.00   1.0000    1.0000
omega____ theta____ kappa____ phi______ frames
    -      108.0000   15.0000   90.0000 108

#__ type_ start__ end____ width___ exp.time_
 23 omega   39.00  109.00   1.0000    1.0000
omega____ theta____ kappa____ phi______ frames
    -      108.0000  -94.0000  -30.0000 70

#__ type_ start__ end____ width___ exp.time_
 24 omega  -33.00   -8.00   1.0000    1.0000
omega____ theta____ kappa____ phi______ frames
    -       36.1671  -38.0000  -30.0000 25
;
_diffrn_measurement_device 'four-circle diffractometer'
_diffrn_measurement_device_type 'New Gemini, Dual, Cu at zero, EosS2'
_diffrn_measurement_method '\w scans'
_diffrn_orient_matrix_UB_11 -0.0212811000
_diffrn_orient_matrix_UB_12 0.0856388000
_diffrn_orient_matrix_UB_13 -0.0866537000
_diffrn_orient_matrix_UB_21 -0.1526581000
_diffrn_orient_matrix_UB_22 0.1088404000
_diffrn_orient_matrix_UB_23 0.0397305000
_diffrn_orient_matrix_UB_31 0.2344477000
_diffrn_orient_matrix_UB_32 0.1720181000
_diffrn_orient_matrix_UB_33 0.0278392000
_diffrn_radiation_monochromator graphite
_diffrn_radiation_probe x-ray
_diffrn_radiation_type 'Cu K\a'
_diffrn_radiation_wavelength 1.54184
_diffrn_reflns_av_R_equivalents 0.0314
_diffrn_reflns_av_unetI/netI 0.0381
_diffrn_reflns_Laue_measured_fraction_full 0.998
_diffrn_reflns_Laue_measured_fraction_max 0.974
_diffrn_reflns_limit_h_max 7
_diffrn_reflns_limit_h_min -4
_diffrn_reflns_limit_k_max 9
_diffrn_reflns_limit_k_min -8
_diffrn_reflns_limit_l_max 19
_diffrn_reflns_limit_l_min -18
_diffrn_reflns_number 5423
_diffrn_reflns_point_group_measured_fraction_full 0.998
_diffrn_reflns_point_group_measured_fraction_max 0.974
_diffrn_reflns_theta_full 67.684
_diffrn_reflns_theta_max 72.516
_diffrn_reflns_theta_min 6.345
_diffrn_source 'Enhance (Cu) X-ray Source'
_exptl_absorpt_coefficient_mu 0.561
_exptl_absorpt_correction_T_max 1.00000
_exptl_absorpt_correction_T_min 0.73447
_exptl_absorpt_correction_type multi-scan
_exptl_absorpt_process_details
;
CrysAlisPro, Agilent Technologies,
Version 1.171.37.35 (release 13-08-2014 CrysAlis171 .NET)
(compiled Aug 13 2014,18:06:01)
Empirical absorption correction using spherical harmonics,
 implemented in SCALE3 ABSPACK scaling algorithm.
;
_exptl_crystal_colour 'clear light colourless'
_exptl_crystal_colour_lustre clear
_exptl_crystal_colour_modifier light
_exptl_crystal_colour_primary colourless
_exptl_crystal_density_diffrn 1.183
_exptl_crystal_description plate
_exptl_crystal_F_000 244
_exptl_crystal_size_max 0.3
_exptl_crystal_size_mid 0.2
_exptl_crystal_size_min 0.1
_refine_diff_density_max 0.242
_refine_diff_density_min -0.406
_refine_diff_density_rms 0.114
_refine_ls_extinction_method none
_refine_ls_goodness_of_fit_ref 1.065
_refine_ls_hydrogen_treatment mixed
_refine_ls_matrix_type full
_refine_ls_number_parameters 163
_refine_ls_number_reflns 2466
_refine_ls_number_restraints 0
_refine_ls_restrained_S_all 1.065
_refine_ls_R_factor_all 0.0750
_refine_ls_R_factor_gt 0.0663
_refine_ls_shift/su_max 0.000
_refine_ls_shift/su_mean 0.000
_refine_ls_structure_factor_coef Fsqd
_refine_ls_weighting_details 'w=1/[\s^2^(Fo^2^)+(0.1100P)^2^+0.0140P] where P=(Fo^2^+2Fc^2^)/3'
_refine_ls_weighting_scheme calc
_refine_ls_wR_factor_gt 0.1641
_refine_ls_wR_factor_ref 0.1779
_reflns_Friedel_coverage 0.000
_reflns_number_gt 2044
_reflns_number_total 2466
_reflns_threshold_expression 'I > 2\s(I)'
_cod_data_source_file c7ob00142h2.cif
_cod_data_source_block yxq-zw-1206a
_cod_depositor_comments 'Adding full bibliography for 7155519.cif.'
_cod_database_code 7155519
_shelx_space_group_comment
;
The symmetry employed for this shelxl refinement is uniquely defined
by the following loop, which should always be used as a source of
symmetry information in preference to the above space-group names.
They are only intended as comments.
;
_reflns_odcompleteness_completeness 99.87
_reflns_odcompleteness_iscentric 1
_reflns_odcompleteness_theta 66.97
_olex2_refinement_description
;
1. Fixed Uiso
 At 1.2 times of:
  All C(H) groups, All C(H,H) groups
 At 1.5 times of:
  All C(H,H,H) groups
2.a Secondary CH2 refined with riding coordinates:
 C8(H00A,H00B), C9(H00C,H00D), C10(H00I,H00J)
2.b Aromatic/amide H refined with riding coordinates:
 C6(H005), C3(H00E), C13(H00F), C14(H00K), C2(H00L), C1(H00M)
2.c Idealised Me refined as rotating group:
 C11(H00N,H00O,H00P)
;
_shelx_shelxl_version_number 2014/7
_olex2_date_sample_data_collection 2016-12-07
_olex2_submission_special_instructions 'No special instructions were received'

loop_
_space_group_symop_operation_xyz
'x, y, z'
'-x, -y, -z'

loop_
_atom_site_label
_atom_site_type_symbol
_atom_site_fract_x
_atom_site_fract_y
_atom_site_fract_z
_atom_site_U_iso_or_equiv
_atom_site_adp_type
_atom_site_occupancy
_atom_site_site_symmetry_order
_atom_site_calc_flag
_atom_site_refinement_flags_posn
N001 N 0.7070(2) 0.25784(18) 0.45509(9) 0.0442(4) Uani 1 1 d .
N002 N 0.9211(2) 0.2483(2) 0.43242(9) 0.0525(4) Uani 1 1 d .
N003 N 0.9195(3) 0.2496(2) 0.34873(10) 0.0533(4) Uani 1 1 d .
C004 C 0.7045(3) 0.2616(2) 0.31650(11) 0.0457(4) Uani 1 1 d .
C005 C 0.5690(3) 0.2669(2) 0.38404(11) 0.0466(4) Uani 1 1 d .
H005 H 0.4145 0.2751 0.3817 0.056 Uiso 1 1 calc R
C006 C 0.6532(3) 0.2533(2) 0.54355(11) 0.0473(4) Uani 1 1 d .
C007 C 0.8466(3) 0.2354(2) 0.60539(11) 0.0466(4) Uani 1 1 d .
H00A H 0.9980 0.3389 0.5985 0.056 Uiso 1 1 calc R
H00B H 0.8701 0.1159 0.5901 0.056 Uiso 1 1 calc R
C008 C 0.6461(3) 0.2650(2) 0.22385(11) 0.0483(4) Uani 1 1 d .
C009 C 0.7962(3) 0.2399(2) 0.69962(12) 0.0514(4) Uani 1 1 d .
H00C H 0.7888 0.3642 0.7172 0.062 Uiso 1 1 calc R
H00D H 0.6387 0.1436 0.7065 0.062 Uiso 1 1 calc R
C00A C 0.7733(4) 0.2045(3) 0.16330(12) 0.0587(5) Uani 1 1 d .
H00E H 0.8967 0.1607 0.1817 0.070 Uiso 1 1 calc R
C00B C 0.4612(3) 0.3276(3) 0.19416(13) 0.0615(5) Uani 1 1 d .
H00F H 0.3720 0.3671 0.2334 0.074 Uiso 1 1 calc R
C00C C 0.4426(4) 0.2619(4) 0.56333(15) 0.0733(7) Uani 1 1 d .
C00D C 0.9880(4) 0.2035(3) 0.75750(13) 0.0617(5) Uani 1 1 d .
H00I H 1.1460 0.2969 0.7487 0.074 Uiso 1 1 calc R
H00J H 0.9910 0.0774 0.7410 0.074 Uiso 1 1 calc R
C00E C 0.4089(4) 0.3316(3) 0.10734(15) 0.0727(6) Uani 1 1 d .
H00K H 0.2851 0.3744 0.0885 0.087 Uiso 1 1 calc R
C00F C 0.7193(4) 0.2084(3) 0.07670(13) 0.0709(6) Uani 1 1 d .
H00L H 0.8062 0.1669 0.0371 0.085 Uiso 1 1 calc R
C00G C 0.5382(4) 0.2728(3) 0.04780(14) 0.0743(6) Uani 1 1 d .
H00M H 0.5034 0.2768 -0.0109 0.089 Uiso 1 1 calc R
C00H C 0.9465(5) 0.2145(4) 0.85212(14) 0.0784(7) Uani 1 1 d .
H00N H 0.7902 0.1227 0.8614 0.118 Uiso 1 1 calc GR
H00O H 0.9515 0.3411 0.8697 0.118 Uiso 1 1 calc GR
H00P H 1.0714 0.1868 0.8853 0.118 Uiso 1 1 calc GR
H00G H 0.331(4) 0.280(3) 0.5236(16) 0.078(7) Uiso 1 1 d .
H00H H 0.410(4) 0.259(3) 0.6252(16) 0.077(7) Uiso 1 1 d .

loop_
_atom_site_aniso_label
_atom_site_aniso_U_11
_atom_site_aniso_U_22
_atom_site_aniso_U_33
_atom_site_aniso_U_23
_atom_site_aniso_U_13
_atom_site_aniso_U_12
N001 0.0388(7) 0.0513(8) 0.0457(8) 0.0006(5) 0.0095(5) 0.0192(5)
N002 0.0423(7) 0.0737(10) 0.0481(8) 0.0024(7) 0.0100(6) 0.0282(6)
N003 0.0486(8) 0.0720(9) 0.0468(8) 0.0033(6) 0.0119(6) 0.0295(7)
C004 0.0443(8) 0.0440(8) 0.0493(9) -0.0014(6) 0.0080(6) 0.0162(6)
C005 0.0396(8) 0.0521(9) 0.0505(9) 0.0003(7) 0.0063(6) 0.0190(6)
C006 0.0432(8) 0.0543(9) 0.0459(9) 0.0010(7) 0.0110(7) 0.0184(6)
C007 0.0422(8) 0.0514(9) 0.0496(10) 0.0007(7) 0.0100(7) 0.0203(7)
C008 0.0471(9) 0.0481(8) 0.0488(10) 0.0015(7) 0.0072(7) 0.0154(7)
C009 0.0508(9) 0.0515(9) 0.0515(10) 0.0000(7) 0.0129(7) 0.0169(7)
C00A 0.0598(10) 0.0719(11) 0.0506(10) 0.0012(8) 0.0084(8) 0.0308(8)
C00B 0.0584(10) 0.0731(12) 0.0595(12) 0.0049(9) 0.0079(8) 0.0310(9)
C00C 0.0525(10) 0.128(2) 0.0529(12) 0.0054(12) 0.0112(9) 0.0470(12)
C00D 0.0712(12) 0.0681(11) 0.0512(11) 0.0015(8) 0.0062(9) 0.0315(9)
C00E 0.0664(12) 0.0886(15) 0.0675(13) 0.0163(11) -0.0002(10) 0.0325(10)
C00F 0.0780(13) 0.0893(14) 0.0468(11) 0.0014(9) 0.0119(9) 0.0309(11)
C00G 0.0737(13) 0.0914(15) 0.0515(11) 0.0116(10) 0.0002(9) 0.0213(11)
C00H 0.0978(17) 0.0874(15) 0.0490(12) 0.0007(10) 0.0031(11) 0.0325(13)

loop_
_atom_type_symbol
_atom_type_description
_atom_type_scat_dispersion_real
_atom_type_scat_dispersion_imag
_atom_type_scat_source
C C 0.0181 0.0091 'International Tables Vol C Tables 4.2.6.8 and 6.1.1.4'
H H 0.0000 0.0000 'International Tables Vol C Tables 4.2.6.8 and 6.1.1.4'
N N 0.0311 0.0180 'International Tables Vol C Tables 4.2.6.8 and 6.1.1.4'

loop_
_geom_angle_atom_site_label_1
_geom_angle_atom_site_label_2
_geom_angle_atom_site_label_3
_geom_angle
N002 N001 C005 109.90(13)
N002 N001 C006 120.43(13)
C005 N001 C006 129.65(13)
N003 N002 N001 107.72(13)
N002 N003 C004 109.01(14)
N003 C004 C008 122.32(15)
C005 C004 N003 108.00(15)
C005 C004 C008 129.67(16)
N001 C005 C004 105.37(14)
N001 C005 H005 127.3
C004 C005 H005 127.3
N001 C006 C007 115.17(13)
C00C C006 N001 118.86(16)
C00C C006 C007 125.96(17)
C006 C007 H00A 108.4
C006 C007 H00B 108.4
C006 C007 C009 115.48(14)
H00A C007 H00B 107.5
C009 C007 H00A 108.4
C009 C007 H00B 108.4
C00A C008 C004 120.85(17)
C00B C008 C004 121.04(17)
C00B C008 C00A 118.11(18)
C007 C009 H00C 109.1
C007 C009 H00D 109.1
H00C C009 H00D 107.8
C00D C009 C007 112.54(14)
C00D C009 H00C 109.1
C00D C009 H00D 109.1
C008 C00A H00E 119.6
C00F C00A C008 120.85(19)
C00F C00A H00E 119.6
C008 C00B H00F 119.7
C00E C00B C008 120.7(2)
C00E C00B H00F 119.7
C006 C00C H00G 123.3(15)
C006 C00C H00H 117.3(14)
H00G C00C H00H 119(2)
C009 C00D H00I 108.9
C009 C00D H00J 108.9
C009 C00D C00H 113.47(18)
H00I C00D H00J 107.7
C00H C00D H00I 108.9
C00H C00D H00J 108.9
C00B C00E H00K 119.7
C00B C00E C00G 120.7(2)
C00G C00E H00K 119.7
C00A C00F H00L 119.6
C00A C00F C00G 120.7(2)
C00G C00F H00L 119.6
C00E C00G H00M 120.5
C00F C00G C00E 118.9(2)
C00F C00G H00M 120.5
C00D C00H H00N 109.5
C00D C00H H00O 109.5
C00D C00H H00P 109.5
H00N C00H H00O 109.5
H00N C00H H00P 109.5
H00O C00H H00P 109.5

loop_
_geom_bond_atom_site_label_1
_geom_bond_atom_site_label_2
_geom_bond_distance
N001 N002 1.3520(18)
N001 C005 1.352(2)
N001 C006 1.432(2)
N002 N003 1.305(2)
N003 C004 1.366(2)
C004 C005 1.365(2)
C004 C008 1.468(2)
C005 H005 0.9300
C006 C007 1.493(2)
C006 C00C 1.316(2)
C007 H00A 0.9700
C007 H00B 0.9700
C007 C009 1.517(2)
C008 C00A 1.390(3)
C008 C00B 1.389(3)
C009 H00C 0.9700
C009 H00D 0.9700
C009 C00D 1.509(3)
C00A H00E 0.9300
C00A C00F 1.372(3)
C00B H00F 0.9300
C00B C00E 1.374(3)
C00C H00G 0.92(2)
C00C H00H 0.99(2)
C00D H00I 0.9700
C00D H00J 0.9700
C00D C00H 1.512(3)
C00E H00K 0.9300
C00E C00G 1.381(3)
C00F H00L 0.9300
C00F C00G 1.375(3)
C00G H00M 0.9300
C00H H00N 0.9600
C00H H00O 0.9600
C00H H00P 0.9600
